data_1518081
loop_
_publ_author_name
'Mallow, Ole'
'Khanfar, Monther A.'
'Malischewski, Moritz'
'Finke, Pamela'
'Hesse, Malte'
'Lork, Enno'
'Augenstein, Timo'
'Breher, Frank'
'Harmer, Jeffrey R.'
'Vasilieva, Nadezhda V.'
'Zibarev, Andrey'
'Bogomyakov, Artem S.'
'Seppelt, Konrad'
'Beckmann, Jens'

_publ_section_title
;
 Diaryldichalcogenide radical cations
;
_journal_issue 1
_journal_name_full 'Chem. Sci.'
_journal_page_first 497
_journal_paper_doi 10.1039/C4SC02964J
_journal_volume 6
_journal_year 2015
_chemical_formula_moiety 'C48 H50 S2, F6 Sb'
_chemical_formula_sum 'C48 H50 F6 S2 Sb'
_chemical_formula_weight 926.75
_chemical_name_systematic
;
 ?
;
_space_group_crystal_system monoclinic
_space_group_IT_number 14
_space_group_name_Hall '-P 2yn'
_space_group_name_H-M_alt 'P 1 21/n 1'
_symmetry_space_group_name_Hall '-P 2yn'
_symmetry_space_group_name_H-M 'P 1 21/n 1'
_atom_sites_solution_hydrogens geom
_atom_sites_solution_primary direct
_audit_creation_date 2013-07-29
_audit_creation_method
;
  Olex2 1.2
  (compiled Apr 23 2013 17:54:37, GUI svn.r4466)
;
_cell_angle_alpha 90
_cell_angle_beta 92.97(3)
_cell_angle_gamma 90
_cell_formula_units_Z 4
_cell_length_a 16.170(3)
_cell_length_b 15.837(3)
_cell_length_c 17.339(4)
_cell_measurement_temperature 173
_cell_volume 4434.3(16)
_computing_molecular_graphics
;
O. V. Dolomanov, L. J. Bourhis, R. J. Gildea, J. A. K. Howard and H. Puschmann,
OLEX2: a complete structure solution, refinement and analysis program.
J. Appl. Cryst. (2009). 42, 339-341.
;
_computing_publication_material
;
O. V. Dolomanov, L. J. Bourhis, R. J. Gildea, J. A. K. Howard and H. Puschmann,
OLEX2: a complete structure solution, refinement and analysis program.
J. Appl. Cryst. (2009). 42, 339-341.
;
_computing_structure_refinement
;
SHELXL, G.M. Sheldrick, Acta Cryst.
(2008). A64, 112-122
;
_computing_structure_solution
;
SHELXS, G.M. Sheldrick, Acta Cryst.
(2008). A64, 112-122
;
_diffrn_ambient_temperature 173
_diffrn_detector 'CCD area detector'
_diffrn_detector_area_resol_mean 7.9
_diffrn_detector_type 'Bruker SMART CCD 1K area detector'
_diffrn_measured_fraction_theta_full 0.790
_diffrn_measured_fraction_theta_max 0.997
_diffrn_measurement_device 'three-circle diffractometer'
_diffrn_measurement_device_type 'Bruker P4'
_diffrn_measurement_method '\w scans'
_diffrn_radiation_monochromator graphite
_diffrn_radiation_probe x-ray
_diffrn_radiation_type MoK\a
_diffrn_radiation_wavelength 0.71073
_diffrn_radiation_xray_symbol K-L~3~
_diffrn_reflns_av_R_equivalents 0.2634
_diffrn_reflns_av_unetI/netI 0.0743
_diffrn_reflns_Laue_measured_fraction_full 0.790
_diffrn_reflns_Laue_measured_fraction_max 0.997
_diffrn_reflns_limit_h_max 17
_diffrn_reflns_limit_h_min -17
_diffrn_reflns_limit_k_max 17
_diffrn_reflns_limit_k_min -17
_diffrn_reflns_limit_l_max 19
_diffrn_reflns_limit_l_min -19
_diffrn_reflns_number 141590
_diffrn_reflns_point_group_measured_fraction_full 0.790
_diffrn_reflns_point_group_measured_fraction_max 0.997
_diffrn_reflns_theta_full 25.242
_diffrn_reflns_theta_max 23.249
_diffrn_reflns_theta_min 2.115
_diffrn_source 'sealed X-ray tube'
_diffrn_source_target Mo
_exptl_absorpt_coefficient_mu 0.774
_exptl_absorpt_correction_T_max 0.7449
_exptl_absorpt_correction_T_min 0.5967
_exptl_absorpt_correction_type multi-scan
_exptl_absorpt_process_details 'SADABS, G.M. Sheldrick'
_exptl_crystal_colour 'dark blue'
_exptl_crystal_density_diffrn 1.388
_exptl_crystal_F_000 1900
_exptl_crystal_size_max 0.1
_exptl_crystal_size_mid 0.05
_exptl_crystal_size_min 0.05
_refine_diff_density_max 0.925
_refine_diff_density_min -0.430
_refine_diff_density_rms 0.084
_refine_ls_extinction_method none
_refine_ls_goodness_of_fit_ref 1.024
_refine_ls_hydrogen_treatment constr
_refine_ls_matrix_type full
_refine_ls_number_parameters 526
_refine_ls_number_reflns 6341
_refine_ls_number_restraints 0
_refine_ls_restrained_S_all 1.024
_refine_ls_R_factor_all 0.1171
_refine_ls_R_factor_gt 0.0543
_refine_ls_shift/su_max 0.010
_refine_ls_shift/su_mean 0.000
_refine_ls_structure_factor_coef Fsqd
_refine_ls_weighting_details 'w=1/[\s^2^(Fo^2^)+(0.0389P)^2^+9.8942P] where P=(Fo^2^+2Fc^2^)/3'
_refine_ls_weighting_scheme calc
_refine_ls_wR_factor_gt 0.0980
_refine_ls_wR_factor_ref 0.1195
_reflns_Friedel_coverage 0.000
_reflns_number_gt 3793
_reflns_number_total 6341
_reflns_threshold_expression 'I > 2\s(I)'
_cod_data_source_file c4sc02964j2.cif
_cod_data_source_block 17a
_cod_depositor_comments 'Adding full bibliography for 1518079--1518084.cif.'
_cod_original_cell_volume 4434.3(15)
_cod_database_code 1518081
_olex2_refinement_description
;
1. Fixed Uiso
 At 1.2 times of:
  All C(H) groups
 At 1.5 times of:
  All C(H,H,H) groups
2.a Aromatic/amide H refined with riding coordinates:
 C12(H12), C13(H13), C14(H14), C22(H22), C23(H23), C24(H24), C32(H32),
 C34(H34), C42(H42), C44(H44), C52(H52), C54(H54), C62(H62), C64(H64)
2.b Idealised Me refined as rotating group:
 C36(H36a,H36b,H36c), C37(H37a,H37b,H37c), C38(H38a,H38b,H38c), C46(H46a,H46b,
 H46c), C47(H47a,H47b,H47c), C48(H48a,H48b,H48c), C56(H56a,H56b,H56c), C57(H57a,
 H57b,H57c), C58(H58a,H58b,H58c), C66(H66a,H66b,H66c), C67(H67a,H67b,H67c),
 C68(H68a,H68b,H68c)
;

loop_
_space_group_symop_operation_xyz
'x, y, z'
'-x+1/2, y+1/2, -z+1/2'
'-x, -y, -z'
'x-1/2, -y-1/2, z-1/2'

loop_
_atom_site_label
_atom_site_type_symbol
_atom_site_fract_x
_atom_site_fract_y
_atom_site_fract_z
_atom_site_U_iso_or_equiv
_atom_site_adp_type
_atom_site_occupancy
_atom_site_site_symmetry_order
_atom_site_calc_flag
_atom_site_refinement_flags_posn
_atom_site_refinement_flags_adp
Sb1 Sb 0.51589(3) 0.25336(3) 0.71279(3) 0.05319(18) Uani 1 1 d . .
F1 F 0.5525(2) 0.3134(3) 0.6285(2) 0.0705(13) Uani 1 1 d . .
F2 F 0.4791(4) 0.1952(4) 0.7955(3) 0.131(2) Uani 1 1 d . .
F3 F 0.4401(3) 0.3367(3) 0.7267(5) 0.162(3) Uani 1 1 d . .
F4 F 0.4432(4) 0.1951(4) 0.6491(4) 0.148(3) Uani 1 1 d . .
F5 F 0.5967(3) 0.1743(3) 0.7006(3) 0.1014(17) Uani 1 1 d . .
F6 F 0.5912(3) 0.3146(3) 0.7756(3) 0.1027(18) Uani 1 1 d . .
S1 S 0.03369(9) 0.29052(10) 0.73516(9) 0.0315(4) Uani 1 1 d . .
S2 S -0.05379(9) 0.21073(9) 0.76740(8) 0.0277(4) Uani 1 1 d . .
C10 C 0.1279(3) 0.2707(3) 0.7875(3) 0.0245(14) Uani 1 1 d . .
C11 C 0.1417(3) 0.2121(3) 0.8476(3) 0.0252(13) Uani 1 1 d . .
C12 C 0.2226(4) 0.2029(4) 0.8764(3) 0.0349(15) Uani 1 1 d . .
H12 H 0.2345 0.1634 0.9151 0.042 Uiso 1 1 calc R U
C13 C 0.2863(4) 0.2511(5) 0.8490(3) 0.0424(16) Uani 1 1 d . .
H13 H 0.3399 0.2439 0.8700 0.051 Uiso 1 1 calc R U
C14 C 0.2710(4) 0.3095(4) 0.7910(3) 0.0361(16) Uani 1 1 d . .
H14 H 0.3144 0.3416 0.7735 0.043 Uiso 1 1 calc R U
C15 C 0.1924(3) 0.3208(3) 0.7591(3) 0.0252(14) Uani 1 1 d . .
C20 C -0.1312(3) 0.2451(4) 0.6960(3) 0.0247(13) Uani 1 1 d . .
C21 C -0.1867(3) 0.3077(3) 0.7163(3) 0.0240(13) Uani 1 1 d . .
C22 C -0.2511(4) 0.3255(4) 0.6631(3) 0.0313(15) Uani 1 1 d . .
H22 H -0.2893 0.3672 0.6740 0.038 Uiso 1 1 calc R U
C23 C -0.2591(4) 0.2822(4) 0.5942(3) 0.0388(16) Uani 1 1 d . .
H23 H -0.3033 0.2947 0.5597 0.047 Uiso 1 1 calc R U
C24 C -0.2032(4) 0.2208(4) 0.5750(3) 0.0330(15) Uani 1 1 d . .
H24 H -0.2097 0.1930 0.5278 0.040 Uiso 1 1 calc R U
C25 C -0.1372(3) 0.2005(3) 0.6262(3) 0.0267(14) Uani 1 1 d . .
C30 C 0.0745(3) 0.1604(3) 0.8788(3) 0.0243(14) Uani 1 1 d . .
C31 C 0.0636(4) 0.0768(4) 0.8537(3) 0.0294(14) Uani 1 1 d . .
C32 C -0.0036(4) 0.0321(4) 0.8791(3) 0.0350(16) Uani 1 1 d . .
H32 H -0.0127 -0.0226 0.8612 0.042 Uiso 1 1 calc R U
C33 C -0.0573(4) 0.0660(4) 0.9299(3) 0.0325(15) Uani 1 1 d . .
C34 C -0.0433(4) 0.1479(4) 0.9562(3) 0.0319(15) Uani 1 1 d . .
H34 H -0.0784 0.1711 0.9913 0.038 Uiso 1 1 calc R U
C35 C 0.0220(4) 0.1956(4) 0.9309(3) 0.0281(14) Uani 1 1 d . .
C36 C 0.1218(4) 0.0373(4) 0.7990(4) 0.0431(18) Uani 1 1 d . .
H36A H 0.1216 0.0699 0.7523 0.065 Uiso 1 1 calc R U
H36B H 0.1041 -0.0193 0.7871 0.065 Uiso 1 1 calc R U
H36C H 0.1768 0.0362 0.8226 0.065 Uiso 1 1 calc R U
C37 C -0.1307(4) 0.0147(4) 0.9556(4) 0.0503(19) Uani 1 1 d . .
H37A H -0.1471 0.0352 1.0046 0.075 Uiso 1 1 calc R U
H37B H -0.1151 -0.0437 0.9604 0.075 Uiso 1 1 calc R U
H37C H -0.1761 0.0201 0.9180 0.075 Uiso 1 1 calc R U
C38 C 0.0323(4) 0.2858(4) 0.9578(4) 0.0394(17) Uani 1 1 d . .
H38A H 0.0900 0.2973 0.9694 0.059 Uiso 1 1 calc R U
H38B H 0.0020 0.2943 1.0034 0.059 Uiso 1 1 calc R U
H38C H 0.0116 0.3233 0.9179 0.059 Uiso 1 1 calc R U
C40 C 0.1738(3) 0.3809(3) 0.6944(3) 0.0261(14) Uani 1 1 d . .
C41 C 0.1421(4) 0.4617(4) 0.7084(3) 0.0312(15) Uani 1 1 d . .
C42 C 0.1227(4) 0.5138(4) 0.6455(4) 0.0392(17) Uani 1 1 d . .
H42 H 0.1005 0.5668 0.6544 0.047 Uiso 1 1 calc R U
C43 C 0.1349(4) 0.4899(4) 0.5704(4) 0.0388(17) Uani 1 1 d . .
C44 C 0.1684(4) 0.4113(4) 0.5587(4) 0.0423(17) Uani 1 1 d . .
H44 H 0.1780 0.3949 0.5085 0.051 Uiso 1 1 calc R U
C45 C 0.1883(4) 0.3556(4) 0.6182(3) 0.0350(16) Uani 1 1 d . .
C46 C 0.1287(5) 0.4909(4) 0.7896(4) 0.0486(19) Uani 1 1 d . .
H46A H 0.0812 0.4628 0.8086 0.073 Uiso 1 1 calc R U
H46B H 0.1196 0.5508 0.7896 0.073 Uiso 1 1 calc R U
H46C H 0.1767 0.4778 0.8223 0.073 Uiso 1 1 calc R U
C47 C 0.1134(5) 0.5470(5) 0.5038(4) 0.067(2) Uani 1 1 d . .
H47A H 0.0841 0.5954 0.5216 0.100 Uiso 1 1 calc R U
H47B H 0.0791 0.5172 0.4660 0.100 Uiso 1 1 calc R U
H47C H 0.1633 0.5651 0.4809 0.100 Uiso 1 1 calc R U
C48 C 0.2234(4) 0.2696(4) 0.6030(4) 0.052(2) Uani 1 1 d . .
H48A H 0.2796 0.2670 0.6237 0.078 Uiso 1 1 calc R U
H48B H 0.2222 0.2597 0.5484 0.078 Uiso 1 1 calc R U
H48C H 0.1910 0.2274 0.6273 0.078 Uiso 1 1 calc R U
C50 C -0.1748(3) 0.3531(4) 0.7904(3) 0.0266(14) Uani 1 1 d . .
C51 C -0.1994(3) 0.3171(4) 0.8596(3) 0.0299(15) Uani 1 1 d . .
C52 C -0.1847(4) 0.3609(4) 0.9273(4) 0.0426(17) Uani 1 1 d . .
H52 H -0.2011 0.3368 0.9729 0.051 Uiso 1 1 calc R U
C53 C -0.1464(4) 0.4393(4) 0.9310(4) 0.0419(17) Uani 1 1 d . .
C54 C -0.1238(4) 0.4744(4) 0.8620(4) 0.0362(16) Uani 1 1 d . .
H54 H -0.0983 0.5270 0.8629 0.043 Uiso 1 1 calc R U
C55 C -0.1378(4) 0.4338(4) 0.7921(3) 0.0299(15) Uani 1 1 d . .
C56 C -0.2411(4) 0.2316(4) 0.8596(3) 0.0434(18) Uani 1 1 d . .
H56A H -0.2918 0.2339 0.8283 0.065 Uiso 1 1 calc R U
H56B H -0.2529 0.2165 0.9115 0.065 Uiso 1 1 calc R U
H56C H -0.2050 0.1901 0.8390 0.065 Uiso 1 1 calc R U
C57 C -0.1301(5) 0.4841(5) 1.0068(4) 0.068(2) Uani 1 1 d . .
H57A H -0.1161 0.4435 1.0464 0.102 Uiso 1 1 calc R U
H57B H -0.1788 0.5145 1.0198 0.102 Uiso 1 1 calc R U
H57C H -0.0850 0.5230 1.0024 0.102 Uiso 1 1 calc R U
C58 C -0.1127(4) 0.4763(4) 0.7189(3) 0.0415(17) Uani 1 1 d . .
H58A H -0.0824 0.4371 0.6889 0.062 Uiso 1 1 calc R U
H58B H -0.0784 0.5243 0.7318 0.062 Uiso 1 1 calc R U
H58C H -0.1614 0.4946 0.6894 0.062 Uiso 1 1 calc R U
C60 C -0.0736(4) 0.1359(4) 0.6094(3) 0.0292(15) Uani 1 1 d . .
C61 C -0.0077(4) 0.1578(4) 0.5641(3) 0.0301(15) Uani 1 1 d . .
C62 C 0.0549(4) 0.0998(4) 0.5545(3) 0.0379(16) Uani 1 1 d . .
H62 H 0.0989 0.1143 0.5247 0.045 Uiso 1 1 calc R U
C63 C 0.0536(4) 0.0205(4) 0.5884(4) 0.0404(17) Uani 1 1 d . .
C64 C -0.0132(5) -0.0005(4) 0.6300(4) 0.0429(18) Uani 1 1 d . .
H64 H -0.0153 -0.0543 0.6512 0.051 Uiso 1 1 calc R U
C65 C -0.0774(4) 0.0543(4) 0.6420(3) 0.0353(16) Uani 1 1 d . .
C66 C -0.0041(4) 0.2430(4) 0.5245(3) 0.0420(16) Uani 1 1 d . .
H66A H -0.0539 0.2517 0.4929 0.063 Uiso 1 1 calc R U
H66B H 0.0428 0.2446 0.4928 0.063 Uiso 1 1 calc R U
H66C H 0.0012 0.2868 0.5628 0.063 Uiso 1 1 calc R U
C67 C 0.1246(5) -0.0402(5) 0.5791(4) 0.064(2) Uani 1 1 d . .
H67A H 0.1500 -0.0288 0.5313 0.095 Uiso 1 1 calc R U
H67B H 0.1041 -0.0971 0.5787 0.095 Uiso 1 1 calc R U
H67C H 0.1648 -0.0332 0.6213 0.095 Uiso 1 1 calc R U
C68 C -0.1495(4) 0.0289(4) 0.6883(4) 0.0492(19) Uani 1 1 d . .
H68A H -0.1431 0.0531 0.7390 0.074 Uiso 1 1 calc R U
H68B H -0.1514 -0.0315 0.6923 0.074 Uiso 1 1 calc R U
H68C H -0.2000 0.0489 0.6631 0.074 Uiso 1 1 calc R U

loop_
_atom_site_aniso_label
_atom_site_aniso_U_11
_atom_site_aniso_U_22
_atom_site_aniso_U_33
_atom_site_aniso_U_23
_atom_site_aniso_U_13
_atom_site_aniso_U_12
Sb1 0.0543(3) 0.0262(2) 0.0805(4) -0.0006(3) 0.0181(2) -0.0016(3)
F1 0.059(3) 0.066(3) 0.086(3) 0.027(2) 0.002(2) -0.006(2)
F2 0.171(6) 0.096(4) 0.131(5) 0.018(4) 0.077(4) -0.026(4)
F3 0.084(4) 0.068(4) 0.345(10) 0.029(5) 0.115(5) 0.027(3)
F4 0.131(5) 0.160(6) 0.149(5) 0.006(5) -0.022(4) -0.097(5)
F5 0.115(4) 0.037(3) 0.156(5) 0.011(3) 0.040(4) 0.025(3)
F6 0.118(4) 0.102(4) 0.090(4) -0.034(3) 0.016(3) -0.028(3)
S1 0.0285(9) 0.0317(8) 0.0333(9) 0.0107(7) -0.0070(7) -0.0036(7)
S2 0.0280(8) 0.0271(8) 0.0270(8) 0.0063(7) -0.0073(7) -0.0032(7)
C10 0.028(3) 0.026(4) 0.019(3) -0.002(3) -0.004(3) -0.001(3)
C11 0.029(3) 0.025(3) 0.022(3) -0.002(3) 0.003(3) 0.002(3)
C12 0.036(4) 0.036(4) 0.032(4) 0.005(3) -0.013(3) 0.001(3)
C13 0.027(3) 0.056(4) 0.042(4) 0.001(4) -0.013(3) 0.002(4)
C14 0.031(4) 0.041(4) 0.037(4) 0.004(3) -0.002(3) -0.009(3)
C15 0.033(4) 0.025(3) 0.017(3) -0.004(3) -0.004(3) -0.006(3)
C20 0.021(3) 0.032(3) 0.021(3) 0.010(3) -0.008(2) -0.004(3)
C21 0.022(3) 0.025(3) 0.025(3) 0.003(3) 0.001(3) -0.001(3)
C22 0.029(4) 0.034(4) 0.030(4) -0.002(3) 0.003(3) 0.005(3)
C23 0.031(4) 0.050(4) 0.034(4) 0.000(3) -0.009(3) 0.005(3)
C24 0.037(4) 0.039(4) 0.022(3) -0.009(3) -0.009(3) -0.004(3)
C25 0.034(4) 0.022(3) 0.023(3) -0.001(3) -0.003(3) -0.002(3)
C30 0.031(3) 0.025(3) 0.016(3) 0.005(3) -0.007(3) 0.001(3)
C31 0.035(4) 0.026(3) 0.026(3) 0.002(3) -0.006(3) 0.007(3)
C32 0.045(4) 0.025(4) 0.034(4) 0.006(3) -0.008(3) 0.000(3)
C33 0.038(4) 0.034(4) 0.024(4) 0.009(3) -0.011(3) -0.006(3)
C34 0.033(4) 0.040(4) 0.023(3) 0.003(3) 0.000(3) 0.004(3)
C35 0.036(4) 0.023(3) 0.025(3) 0.006(3) -0.005(3) 0.001(3)
C36 0.050(5) 0.038(4) 0.042(4) -0.012(3) 0.000(4) 0.006(3)
C37 0.050(5) 0.047(5) 0.053(5) 0.011(4) 0.000(4) -0.010(4)
C38 0.040(4) 0.036(4) 0.042(4) -0.005(3) 0.003(3) 0.000(3)
C40 0.023(3) 0.025(3) 0.030(4) 0.001(3) 0.003(3) -0.007(3)
C41 0.027(4) 0.030(4) 0.037(4) -0.003(3) 0.003(3) -0.004(3)
C42 0.045(4) 0.021(3) 0.051(5) 0.009(3) 0.001(4) -0.001(3)
C43 0.046(4) 0.034(4) 0.037(4) 0.013(3) 0.004(3) -0.008(3)
C44 0.051(4) 0.052(5) 0.024(4) 0.001(3) 0.006(3) -0.008(4)
C45 0.042(4) 0.034(4) 0.029(4) -0.002(3) 0.007(3) -0.002(3)
C46 0.072(5) 0.031(4) 0.043(4) -0.010(3) 0.004(4) 0.009(4)
C47 0.089(6) 0.061(5) 0.049(5) 0.030(4) 0.003(4) -0.005(5)
C48 0.070(5) 0.048(5) 0.038(4) -0.004(3) 0.015(4) 0.016(4)
C50 0.027(3) 0.031(4) 0.022(3) 0.000(3) 0.001(3) 0.002(3)
C51 0.029(4) 0.029(4) 0.031(4) 0.002(3) 0.003(3) -0.001(3)
C52 0.056(5) 0.046(4) 0.027(4) 0.001(3) 0.012(3) 0.001(4)
C53 0.050(5) 0.039(4) 0.037(4) -0.009(3) 0.002(3) 0.009(3)
C54 0.046(4) 0.023(3) 0.040(4) 0.001(3) 0.000(3) -0.002(3)
C55 0.033(4) 0.034(4) 0.022(3) -0.001(3) 0.001(3) 0.002(3)
C56 0.055(4) 0.039(5) 0.037(4) 0.009(3) 0.010(3) -0.007(3)
C57 0.095(7) 0.071(6) 0.039(5) -0.018(4) 0.008(4) -0.006(5)
C58 0.055(5) 0.028(4) 0.042(4) 0.002(3) 0.004(4) -0.004(3)
C60 0.034(4) 0.026(4) 0.026(3) -0.005(3) -0.010(3) -0.002(3)
C61 0.040(4) 0.027(3) 0.023(3) -0.008(3) -0.011(3) 0.003(3)
C62 0.047(4) 0.040(4) 0.027(4) -0.009(3) 0.000(3) 0.006(3)
C63 0.053(5) 0.034(4) 0.033(4) -0.012(3) -0.015(4) 0.014(3)
C64 0.072(5) 0.020(4) 0.035(4) -0.008(3) -0.013(4) 0.004(4)
C65 0.049(4) 0.027(4) 0.028(4) -0.008(3) -0.013(3) 0.001(3)
C66 0.044(4) 0.047(4) 0.035(4) 0.002(4) 0.004(3) -0.005(4)
C67 0.067(5) 0.056(5) 0.065(5) -0.023(4) -0.018(4) 0.030(4)
C68 0.058(5) 0.038(4) 0.051(5) 0.009(3) -0.003(4) -0.012(4)

loop_
_atom_type_symbol
_atom_type_description
_atom_type_scat_dispersion_real
_atom_type_scat_dispersion_imag
_atom_type_scat_source
C C 0.0033 0.0016 'International Tables Vol C Tables 4.2.6.8 and 6.1.1.4'
H H 0.0000 0.0000 'International Tables Vol C Tables 4.2.6.8 and 6.1.1.4'
F F 0.0171 0.0103 'International Tables Vol C Tables 4.2.6.8 and 6.1.1.4'
S S 0.1246 0.1234 'International Tables Vol C Tables 4.2.6.8 and 6.1.1.4'
Sb Sb -0.5866 1.5461 'International Tables Vol C Tables 4.2.6.8 and 6.1.1.4'

loop_
_geom_angle_atom_site_label_1
_geom_angle_atom_site_label_2
_geom_angle_atom_site_label_3
_geom_angle
F2 Sb1 F1 179.5(3)
F2 Sb1 F5 90.5(3)
F2 Sb1 F6 91.9(3)
F3 Sb1 F1 88.7(3)
F3 Sb1 F2 90.8(3)
F3 Sb1 F5 176.6(3)
F3 Sb1 F6 88.3(3)
F4 Sb1 F1 90.3(2)
F4 Sb1 F2 89.7(3)
F4 Sb1 F3 91.7(3)
F4 Sb1 F5 91.5(3)
F4 Sb1 F6 178.4(3)
F5 Sb1 F1 90.0(2)
F5 Sb1 F6 88.5(2)
F6 Sb1 F1 88.2(2)
C10 S1 S2 110.43(19)
C20 S2 S1 95.35(19)
C11 C10 S1 126.9(4)
C11 C10 C15 122.5(5)
C15 C10 S1 110.6(4)
C10 C11 C30 123.0(5)
C12 C11 C10 116.6(5)
C12 C11 C30 120.4(5)
C11 C12 C13 121.6(6)
C14 C13 C12 120.7(5)
C15 C14 C13 120.6(6)
C10 C15 C40 119.7(5)
C14 C15 C10 117.9(5)
C14 C15 C40 122.3(5)
C21 C20 S2 118.4(4)
C21 C20 C25 124.1(5)
C25 C20 S2 117.2(4)
C20 C21 C50 120.6(5)
C22 C21 C20 116.6(5)
C22 C21 C50 122.8(5)
C23 C22 C21 120.7(5)
C22 C23 C24 121.8(6)
C23 C24 C25 119.9(5)
C20 C25 C60 119.9(5)
C24 C25 C20 116.9(5)
C24 C25 C60 123.2(5)
C31 C30 C11 119.4(5)
C35 C30 C11 119.9(5)
C35 C30 C31 120.7(5)
C30 C31 C36 121.0(6)
C32 C31 C30 118.1(6)
C32 C31 C36 120.9(6)
C33 C32 C31 122.3(6)
C32 C33 C34 118.4(6)
C32 C33 C37 120.4(6)
C34 C33 C37 121.1(6)
C35 C34 C33 121.2(6)
C30 C35 C38 121.4(5)
C34 C35 C30 119.1(5)
C34 C35 C38 119.5(6)
C41 C40 C15 120.9(5)
C41 C40 C45 120.0(5)
C45 C40 C15 119.0(5)
C40 C41 C46 120.8(5)
C42 C41 C40 118.3(5)
C42 C41 C46 120.8(6)
C43 C42 C41 122.7(6)
C42 C43 C47 121.7(6)
C44 C43 C42 117.6(6)
C44 C43 C47 120.7(6)
C43 C44 C45 123.1(6)
C40 C45 C48 120.3(5)
C44 C45 C40 118.2(6)
C44 C45 C48 121.5(6)
C51 C50 C21 121.1(5)
C51 C50 C55 119.2(5)
C55 C50 C21 119.8(5)
C50 C51 C56 120.6(5)
C52 C51 C50 118.7(5)
C52 C51 C56 120.7(5)
C51 C52 C53 123.3(6)
C52 C53 C57 121.3(6)
C54 C53 C52 117.2(6)
C54 C53 C57 121.5(6)
C55 C54 C53 122.2(6)
C50 C55 C58 121.2(5)
C54 C55 C50 119.4(5)
C54 C55 C58 119.5(5)
C61 C60 C25 119.5(5)
C61 C60 C65 120.1(6)
C65 C60 C25 120.4(6)
C60 C61 C66 121.6(5)
C62 C61 C60 119.0(6)
C62 C61 C66 119.4(6)
C61 C62 C63 121.6(6)
C62 C63 C67 120.2(7)
C64 C63 C62 118.2(6)
C64 C63 C67 121.7(6)
C63 C64 C65 123.2(6)
C60 C65 C68 120.6(6)
C64 C65 C60 117.9(6)
C64 C65 C68 121.6(6)

loop_
_geom_bond_atom_site_label_1
_geom_bond_atom_site_label_2
_geom_bond_distance
Sb1 F1 1.866(4)
Sb1 F2 1.829(5)
Sb1 F3 1.825(5)
Sb1 F4 1.821(5)
Sb1 F5 1.831(4)
Sb1 F6 1.863(5)
S1 S2 1.998(2)
S1 C10 1.762(5)
S2 C20 1.799(5)
C10 C11 1.403(7)
C10 C15 1.419(7)
C11 C12 1.384(8)
C11 C30 1.486(8)
C12 C13 1.384(8)
C13 C14 1.380(8)
C14 C15 1.372(7)
C15 C40 1.489(8)
C20 C21 1.394(8)
C20 C25 1.400(7)
C21 C22 1.383(7)
C21 C50 1.475(7)
C22 C23 1.378(8)
C23 C24 1.381(8)
C24 C25 1.390(7)
C25 C60 1.490(8)
C30 C31 1.402(8)
C30 C35 1.389(8)
C31 C32 1.387(8)
C31 C36 1.506(8)
C32 C33 1.377(8)
C33 C34 1.389(8)
C33 C37 1.524(8)
C34 C35 1.389(8)
C35 C38 1.509(8)
C40 C41 1.404(8)
C40 C45 1.413(8)
C41 C42 1.390(8)
C41 C46 1.508(8)
C42 C43 1.380(8)
C43 C44 1.376(9)
C43 C47 1.494(8)
C44 C45 1.383(8)
C45 C48 1.503(8)
C50 C51 1.406(8)
C50 C55 1.411(8)
C51 C52 1.374(8)
C51 C56 1.512(8)
C52 C53 1.386(9)
C53 C54 1.384(8)
C53 C57 1.505(9)
C54 C55 1.380(8)
C55 C58 1.511(8)
C60 C61 1.401(8)
C60 C65 1.413(8)
C61 C62 1.384(8)
C61 C66 1.516(8)
C62 C63 1.386(9)
C63 C64 1.372(9)
C63 C67 1.512(9)
C64 C65 1.377(9)
C65 C68 1.504(9)
